data_4337642
loop_
_publ_author_name
'Tak\'acs, Anett'
'Napolitano, Roberta'
'Purgel, Mih\'aly'
'B\'enyei, Attila Csaba'
'Z\'ek\'any, L\'aszl\'o'
'Br\"ucher, Ern\>o'
'T\'oth, Imre'
'Baranyai, Zsolt'
'Aime, Silvio'

_publ_section_title
;
 Solution Structures, Stabilities, Kinetics, and Dynamics of DO3A and
 DO3A-Sulphonamide Complexes.
;
_journal_issue 6
_journal_name_full 'Inorganic chemistry'
_journal_page_first 2858
_journal_page_last 2872
_journal_paper_doi 10.1021/ic4025958
_journal_volume 53
_journal_year 2014
_chemical_formula_moiety 'C23 H35 Cu1 N5 O9 S1'
_chemical_formula_sum 'C23 H35 Cu N5 O9 S'
_chemical_formula_weight 621.16
_space_group_IT_number 14
_symmetry_cell_setting monoclinic
_symmetry_space_group_name_Hall '-P 2ybc'
_symmetry_space_group_name_H-M 'P 1 21/c 1'
_atom_sites_solution_hydrogens geom
_atom_sites_solution_primary direct
_atom_sites_solution_secondary difmap
_audit_creation_date 2011-11-17T09:03:53-00:00
_audit_creation_method 'WinGX routine CIF_UPDATE'
_cell_angle_alpha 90
_cell_angle_beta 99.17(5)
_cell_angle_gamma 90
_cell_formula_units_Z 4
_cell_length_a 21.913(4)
_cell_length_b 9.224(2)
_cell_length_c 12.878(2)
_cell_measurement_reflns_used 25
_cell_measurement_temperature 293(2)
_cell_measurement_theta_max 17.3
_cell_measurement_theta_min 9.1
_cell_volume 2569.7(9)
_computing_molecular_graphics 'Ortep-3 for Windows (Farrugia, 1997)'
_computing_publication_material 'WinGX publication routines (Farrugia, 1999)'
_computing_structure_refinement 'SHELXL-97 (Sheldrick, 2008)'
_computing_structure_solution 'SIR92 (Giacovazzo et al, 1993)'
_diffrn_ambient_temperature 293(2)
_diffrn_detector 'scintillation LiI'
_diffrn_detector_dtime 1.195
_diffrn_measured_fraction_theta_full 0.998
_diffrn_measured_fraction_theta_max 0.998
_diffrn_measurement_device_type 'Enraf Nonius MACH3'
_diffrn_measurement_method 'profiled omega/2theta scans'
_diffrn_radiation_monochromator graphite
_diffrn_radiation_type MoK\a
_diffrn_radiation_wavelength 0.71073
_diffrn_reflns_av_R_equivalents 0.0401
_diffrn_reflns_av_unetI/netI 0.0686
_diffrn_reflns_limit_h_max 26
_diffrn_reflns_limit_h_min -26
_diffrn_reflns_limit_k_max 4
_diffrn_reflns_limit_k_min -11
_diffrn_reflns_limit_l_max 0
_diffrn_reflns_limit_l_min -15
_diffrn_reflns_number 5115
_diffrn_reflns_theta_full 25.29
_diffrn_reflns_theta_max 25.29
_diffrn_reflns_theta_min 2.73
_diffrn_source 'fine-focus sealed tube'
_diffrn_standards_decay_% 5
_diffrn_standards_interval_count 75
_diffrn_standards_interval_time 58
_diffrn_standards_number 3
_exptl_absorpt_coefficient_mu 0.994
_exptl_absorpt_correction_T_max 0.8825
_exptl_absorpt_correction_T_min 0.697
_exptl_absorpt_correction_type psi-scan
_exptl_absorpt_process_details
;
North A.C.T., Phillips D.C. & Mathews F.S. (1968) Acta. Cryst. A24, 351
        Number of psi-scan sets used was   3
        Theta correction was applied.
        Averaged transmission function was used.
        Fourier smoothing - Window value   5
;
_exptl_crystal_colour blue
_exptl_crystal_density_diffrn 1.606
_exptl_crystal_density_method 'not measured'
_exptl_crystal_description plate
_exptl_crystal_F_000 1300
_exptl_crystal_size_max 0.35
_exptl_crystal_size_mid 0.25
_exptl_crystal_size_min 0.12
_refine_diff_density_max 1.169
_refine_diff_density_min -0.628
_refine_diff_density_rms 0.097
_refine_ls_extinction_method none
_refine_ls_goodness_of_fit_ref 1.019
_refine_ls_hydrogen_treatment mixed
_refine_ls_matrix_type full
_refine_ls_number_parameters 359
_refine_ls_number_reflns 4664
_refine_ls_number_restraints 2
_refine_ls_restrained_S_all 1.019
_refine_ls_R_factor_all 0.1043
_refine_ls_R_factor_gt 0.0627
_refine_ls_shift/su_max 0.006
_refine_ls_shift/su_mean 0
_refine_ls_structure_factor_coef Fsqd
_refine_ls_weighting_details 'calc w=1/[\s^2^(Fo^2^)+(0.0741P)^2^+5.3859P] where P=(Fo^2^+2Fc^2^)/3'
_refine_ls_weighting_scheme calc
_refine_ls_wR_factor_ref 0.1667
_reflns_number_gt 3156
_reflns_number_total 4664
_reflns_threshold_expression >2\s(I)
_cod_data_source_file ic4025958_si_002.cif
_cod_data_source_block Cu(H2DO3A-SA)
_cod_original_cell_volume 2570(8)
_cod_original_sg_symbol_H-M 'P 21/c'
_cod_database_code 4337642

loop_
_symmetry_equiv_pos_as_xyz
'x, y, z'
'-x, y+1/2, -z+1/2'
'-x, -y, -z'
'x, -y-1/2, z-1/2'

loop_
_atom_site_label
_atom_site_fract_x
_atom_site_fract_y
_atom_site_fract_z
_atom_site_U_iso_or_equiv
_atom_site_adp_type
_atom_site_calc_flag
_atom_site_refinement_flags
_atom_site_occupancy
_atom_site_type_symbol
C2 0.2885(3) 0.0835(7) 1.0297(5) 0.0457(15) Uani d . 1 C
H2A 0.3214 0.1068 0.9902 0.055 Uiso calc R 1 H
H2B 0.3036 0.0083 1.0799 0.055 Uiso calc R 1 H
C3 0.2736(3) 0.2162(6) 1.0888(4) 0.0371(13) Uani d . 1 C
H3A 0.2477 0.1888 1.14 0.045 Uiso calc R 1 H
H3B 0.3116 0.2567 1.1266 0.045 Uiso calc R 1 H
C5 0.2099(3) 0.4322(6) 1.0772(4) 0.0358(13) Uani d . 1 C
H5A 0.24 0.4982 1.1148 0.043 Uiso calc R 1 H
H5B 0.1899 0.3814 1.1285 0.043 Uiso calc R 1 H
C6 0.1628(3) 0.5166(6) 1.0058(5) 0.0418(14) Uani d . 1 C
H6A 0.1405 0.5785 1.0479 0.05 Uiso calc R 1 H
H6B 0.1837 0.5788 0.9619 0.05 Uiso calc R 1 H
C8 0.0680(3) 0.3705(6) 0.9912(5) 0.0398(14) Uani d . 1 C
H8A 0.0319 0.3517 0.9387 0.048 Uiso calc R 1 H
H8B 0.0569 0.4441 1.0387 0.048 Uiso calc R 1 H
C9 0.0858(3) 0.2332(6) 1.0524(4) 0.0342(13) Uani d . 1 C
H9A 0.1143 0.2568 1.1157 0.041 Uiso calc R 1 H
H9B 0.0491 0.1907 1.0734 0.041 Uiso calc R 1 H
C11 0.1494(3) 0.0176(6) 1.0607(4) 0.0375(13) Uani d . 1 C
H11A 0.1205 -0.0495 1.0846 0.045 Uiso calc R 1 H
H11B 0.1718 0.0663 1.122 0.045 Uiso calc R 1 H
C12 0.1944(3) -0.0656(7) 1.0063(5) 0.0474(16) Uani d . 1 C
H12A 0.2191 -0.1279 1.0572 0.057 Uiso calc R 1 H
H12B 0.1714 -0.1271 0.9528 0.057 Uiso calc R 1 H
C21 0.4340(3) -0.1815(7) 0.8187(5) 0.0426(15) Uani d . 1 C
C22 0.4826(3) -0.0848(7) 0.8230(5) 0.0495(16) Uani d . 1 C
H22 0.4818 -0.0134 0.7718 0.059 Uiso calc . 1 H
C23 0.5313(3) -0.0945(8) 0.9021(6) 0.0551(18) Uani d . 1 C
H23 0.5646 -0.0315 0.9039 0.066 Uiso calc . 1 H
C24 0.5317(3) -0.1978(7) 0.9797(5) 0.0504(16) Uani d . 1 C
C25 0.4836(3) -0.2952(8) 0.9742(6) 0.0591(19) Uani d . 1 C
H25 0.4843 -0.3669 1.0252 0.071 Uiso calc . 1 H
C26 0.4351(3) -0.2863(7) 0.8941(6) 0.0569(18) Uani d . 1 C
H26 0.4026 -0.3517 0.8906 0.068 Uiso calc . 1 H
C27 0.5774(4) -0.2757(9) 1.1498(6) 0.079(2) Uani d . 1 C
H27A 0.5395 -0.2544 1.1751 0.118 Uiso calc R 1 H
H27B 0.6118 -0.251 1.2028 0.118 Uiso calc R 1 H
H27C 0.5789 -0.3771 1.1338 0.118 Uiso calc R 1 H
C31 0.2859(3) 0.4013(7) 0.9607(4) 0.0452(16) Uani d . 1 C
H31A 0.3245 0.3476 0.9697 0.054 Uiso calc R 1 H
H31B 0.2946 0.4969 0.9908 0.054 Uiso calc R 1 H
C32 0.2619(3) 0.4165(7) 0.8450(4) 0.0428(15) Uani d . 1 C
C71 0.0976(3) 0.4926(6) 0.8371(4) 0.0421(14) Uani d . 1 C
H71A 0.0667 0.4299 0.7978 0.051 Uiso calc R 1 H
H71B 0.1323 0.4968 0.799 0.051 Uiso calc R 1 H
C72 0.0708(3) 0.6416(6) 0.8387(5) 0.0410(14) Uani d . 1 C
C101 0.0678(3) 0.0569(6) 0.9121(4) 0.0345(13) Uani d . 1 C
H10A 0.0292 0.1089 0.9099 0.041 Uiso calc R 1 H
H10B 0.0614 -0.0415 0.9346 0.041 Uiso calc R 1 H
C102 0.0844(3) 0.0527(6) 0.8017(4) 0.0320(12) Uani d . 1 C
C111 0.2557(4) -0.0344(10) 0.8616(6) 0.078(3) Uani d . 1 C
H11C 0.2193 -0.0718 0.8168 0.094 Uiso calc R 1 H
H11D 0.2714 0.0447 0.8238 0.094 Uiso calc R 1 H
C112 0.2991(4) -0.1413(12) 0.8732(7) 0.099(3) Uani d . 1 C
H11E 0.2858 -0.2185 0.9155 0.119 Uiso calc R 1 H
H11F 0.3376 -0.1027 0.9107 0.119 Uiso calc R 1 H
N1 0.2355(2) 0.0273(6) 0.9572(4) 0.0402(12) Uani d . 1 N
N4 0.2419(2) 0.3261(5) 1.0187(3) 0.0330(10) Uani d . 1 N
N7 0.1185(2) 0.4261(5) 0.9384(3) 0.0329(10) Uani d . 1 N
N10 0.11489(19) 0.1259(5) 0.9904(3) 0.0275(10) Uani d . 1 N
N21 0.3103(2) -0.2021(7) 0.7720(4) 0.0572(16) Uani d D 1 N
O21 0.3668(3) -0.0163(6) 0.6927(5) 0.092(2) Uani d . 1 O
O22 0.3727(2) -0.2700(6) 0.6412(4) 0.0704(15) Uani d . 1 O
O23 0.5803(2) -0.1943(6) 1.0584(4) 0.0671(14) Uani d . 1 O
O31 0.21937(18) 0.3322(5) 0.8068(3) 0.0420(10) Uani d . 1 O
O32 0.2876(2) 0.5028(6) 0.7955(3) 0.0701(15) Uani d . 1 O
O71 0.0637(2) 0.6974(4) 0.7427(3) 0.0554(12) Uani d D 1 O
O72 0.0595(2) 0.7027(4) 0.9150(3) 0.0468(11) Uani d . 1 O
O10 0.12732(18) 0.1346(5) 0.7848(3) 0.0402(10) Uani d . 1 O
O102 0.0540(2) -0.0251(4) 0.7369(3) 0.0444(11) Uani d . 1 O
S21 0.36987(8) -0.1637(2) 0.71971(13) 0.0502(4) Uani d . 1 S
Cu01 0.17640(3) 0.22768(7) 0.90531(4) 0.0299(2) Uani d . 1 Cu
H21 0.303(3) -0.296(2) 0.771(4) 0.036 Uiso d D 1 H
H71 0.057(3) 0.786(2) 0.746(4) 0.036 Uiso d D 1 H

loop_
_atom_site_aniso_label
_atom_site_aniso_U_11
_atom_site_aniso_U_22
_atom_site_aniso_U_33
_atom_site_aniso_U_12
_atom_site_aniso_U_13
_atom_site_aniso_U_23
C2 0.039(3) 0.057(4) 0.038(3) 0.007(3) -0.002(3) -0.008(3)
C3 0.035(3) 0.052(4) 0.023(3) 0.000(3) -0.001(2) 0.002(3)
C5 0.040(3) 0.041(3) 0.026(3) -0.012(3) 0.005(2) -0.009(2)
C6 0.051(4) 0.033(3) 0.041(3) -0.004(3) 0.005(3) -0.008(3)
C8 0.040(3) 0.037(3) 0.046(3) 0.002(3) 0.018(3) -0.005(3)
C9 0.044(3) 0.035(3) 0.028(3) -0.005(3) 0.019(2) -0.011(2)
C11 0.041(3) 0.040(3) 0.031(3) -0.004(3) 0.004(2) 0.010(3)
C12 0.049(4) 0.036(3) 0.055(4) 0.007(3) 0.000(3) -0.001(3)
C21 0.044(4) 0.039(3) 0.047(4) 0.002(3) 0.015(3) -0.003(3)
C22 0.050(4) 0.053(4) 0.048(4) 0.005(3) 0.017(3) 0.005(3)
C23 0.047(4) 0.061(5) 0.060(4) -0.008(3) 0.018(3) 0.007(4)
C24 0.040(3) 0.059(4) 0.054(4) 0.003(3) 0.013(3) -0.004(3)
C25 0.060(4) 0.055(4) 0.064(5) 0.002(4) 0.013(4) 0.019(4)
C26 0.048(4) 0.051(4) 0.072(5) -0.006(3) 0.010(3) 0.012(4)
C27 0.077(5) 0.090(6) 0.067(5) 0.007(5) 0.004(4) 0.027(5)
C31 0.042(3) 0.068(4) 0.027(3) -0.017(3) 0.008(2) 0.003(3)
C32 0.051(4) 0.057(4) 0.022(3) -0.012(3) 0.012(3) -0.001(3)
C71 0.053(4) 0.036(3) 0.036(3) 0.004(3) 0.002(3) -0.005(3)
C72 0.045(3) 0.036(3) 0.040(3) -0.003(3) 0.000(3) 0.003(3)
C101 0.040(3) 0.034(3) 0.030(3) -0.006(3) 0.008(2) -0.006(2)
C102 0.041(3) 0.029(3) 0.023(3) 0.006(3) -0.003(2) -0.001(2)
C111 0.058(5) 0.111(7) 0.064(5) 0.005(5) 0.007(4) -0.045(5)
C112 0.065(5) 0.147(9) 0.083(6) 0.019(6) 0.002(5) -0.067(6)
N1 0.035(3) 0.056(3) 0.031(2) 0.001(2) 0.008(2) -0.010(2)
N4 0.031(2) 0.044(3) 0.024(2) -0.005(2) 0.0026(18) 0.003(2)
N7 0.039(3) 0.028(2) 0.031(2) -0.003(2) 0.003(2) -0.002(2)
N10 0.036(2) 0.030(2) 0.017(2) -0.0020(19) 0.0055(18) -0.0015(18)
N21 0.045(3) 0.075(4) 0.055(3) -0.007(3) 0.019(3) -0.035(3)
O21 0.090(4) 0.056(3) 0.114(5) -0.010(3) -0.030(4) 0.027(3)
O22 0.078(3) 0.088(4) 0.051(3) -0.008(3) 0.030(3) -0.032(3)
O23 0.051(3) 0.088(4) 0.063(3) 0.000(3) 0.010(2) 0.014(3)
O31 0.049(2) 0.057(3) 0.0221(19) -0.009(2) 0.0111(17) -0.0004(18)
O32 0.091(4) 0.084(4) 0.040(3) -0.038(3) 0.025(3) 0.011(3)
O71 0.093(4) 0.030(2) 0.040(2) 0.005(2) 0.000(2) 0.004(2)
O72 0.064(3) 0.032(2) 0.045(2) 0.008(2) 0.009(2) -0.003(2)
O10 0.045(2) 0.055(3) 0.0208(18) -0.010(2) 0.0057(16) -0.0012(18)
O102 0.069(3) 0.033(2) 0.026(2) -0.004(2) -0.0083(19) -0.0033(17)
S21 0.0514(10) 0.0516(10) 0.0485(9) -0.0016(8) 0.0109(8) -0.0036(8)
Cu01 0.0366(4) 0.0372(4) 0.0164(3) -0.0034(3) 0.0062(2) 0.0005(3)

loop_
_atom_type_symbol
_atom_type_description
_atom_type_scat_dispersion_real
_atom_type_scat_dispersion_imag
_atom_type_scat_source
C C 0.0033 0.0016 'International Tables Vol C Tables 4.2.6.8 and 6.1.1.4'
H H 0 0 'International Tables Vol C Tables 4.2.6.8 and 6.1.1.4'
N N 0.0061 0.0033 'International Tables Vol C Tables 4.2.6.8 and 6.1.1.4'
O O 0.0106 0.006 'International Tables Vol C Tables 4.2.6.8 and 6.1.1.4'
S S 0.1246 0.1234 'International Tables Vol C Tables 4.2.6.8 and 6.1.1.4'
Cu Cu 0.3201 1.2651 'International Tables Vol C Tables 4.2.6.8 and 6.1.1.4'

loop_
_geom_angle_atom_site_label_1
_geom_angle_atom_site_label_2
_geom_angle_atom_site_label_3
_geom_angle
C6 N7 Cu01 103.3(4)
C12 N1 Cu01 103.9(4)
O10 Cu01 N7 104.3(2)
C2 N1 Cu01 104.7(4)
N4 Cu01 N10 104.9(2)
O21 S21 C21 105.8(3)
C71 N7 Cu01 105.9(3)
C101 N10 Cu01 106.0(3)
O31 Cu01 N1 106.2(2)
O22 S21 N21 106.2(3)
C31 N4 Cu01 106.3(3)
C8 N7 Cu01 106.5(3)
N21 S21 C21 106.7(3)
C111 N1 Cu01 107.2(4)
C112 C111 H11C 107.6
H6A C6 H6B 107.7
H2A C2 H2B 107.7
H12A C12 H12B 107.7
H31A C31 H31B 107.8
H11E C112 H11F 107.8
H9A C9 H9B 107.9
H8A C8 H8B 107.9
O21 S21 N21 108.0(4)
N7 C71 H71A 108.2
N7 C71 H71B 108.2
C5 N4 Cu01 108.4(3)
C11 N10 Cu01 108.4(3)
N10 C101 H10B 108.8
C102 C101 H10A 108.8
C102 C101 H10B 108.8
N7 C6 H6A 108.9
N7 C6 H6B 108.9
N1 C2 H2A 108.9
N1 C2 H2B 108.9
N1 C12 H12A 108.9
N1 C12 H12B 108.9
C5 C6 H6A 108.9
C5 C6 H6B 108.9
C3 C2 H2B 108.9
C11 C12 H12A 108.9
C11 C12 H12B 108.9
N4 C31 H31A 109
N21 C112 H11E 109
N21 C112 H11F 109
C32 C31 H31A 109
C32 C31 H31B 109
C111 C112 H11E 109
C111 C112 H11F 109
C72 O71 H71 109(4)
N7 C8 H8A 109.1
N7 C8 H8B 109.1
C9 C8 H8A 109.1
C9 C8 H8B 109.1
N4 C3 H3A 109.2
N4 C3 H3B 109.2
N10 C9 H9A 109.2
N10 C9 H9B 109.2
C8 C9 H9A 109.2
C8 C9 H9B 109.2
C2 C3 H3A 109.2
C2 C3 H3B 109.2
N4 C5 H5A 109.3
N4 C5 H5B 109.3
N10 C11 H11A 109.3
N10 C11 H11B 109.3
C6 C5 H5A 109.3
C6 C5 H5B 109.3
C12 C11 H11A 109.3
O71 C72 C71 109.4(5)
O23 C27 H27A 109.5
O23 C27 H27B 109.5
O23 C27 H27C 109.5
H27B C27 H27C 109.5
H27A C27 H27B 109.5
O22 S21 C21 109.5(3)
C3 N4 Cu01 109.8(4)
C112 N21 H21 110(4)
C101 N10 C9 110.1(4)
C11 N10 C9 110.2(4)
C5 N4 C31 110.3(5)
C9 N10 Cu01 110.6(3)
C3 N4 C31 110.6(4)
C2 N1 C111 110.7(5)
S21 N21 H21 111(4)
C3 N4 C5 111.3(4)
C101 N10 C11 111.4(4)
N10 C11 C12 111.6(5)
N4 C5 C6 111.8(4)
N4 C3 C2 111.9(4)
N10 C9 C8 112.2(4)
C71 N7 C6 112.3(5)
N7 C8 C9 112.4(5)
N4 C31 C32 112.9(5)
C111 C112 N21 113.0(8)
N1 C2 C3 113.4(5)
N1 C12 C11 113.4(5)
N7 C6 C5 113.5(5)
C6 N7 C8 113.7(5)
N10 C101 C102 114.0(4)
C71 N7 C8 114.1(5)
C12 N1 C2 114.4(5)
C12 N1 C111 114.8(6)
O23 C24 C23 116.2(6)
O10 C102 C101 116.4(5)
N7 C71 C72 116.4(5)
O31 C32 C31 116.8(5)
C32 O31 Cu01 117.3(3)
O32 C32 C31 117.5(6)
C102 O10 Cu01 117.6(3)
O102 C102 C101 118.1(5)
C24 O23 C27 118.7(6)
C112 C111 N1 118.8(7)
C22 C21 S21 119.5(5)
C25 C24 C23 119.8(6)
C23 C22 C21 119.8(6)
C26 C25 C24 119.9(6)
O21 S21 O22 120.0(4)
C26 C21 C22 120.0(6)
C22 C23 C24 120.2(6)
C25 C26 C21 120.3(6)
C26 C21 S21 120.4(5)
C112 N21 S21 123.4(5)
O23 C24 C25 124.1(6)
O72 C72 O71 125.2(6)
O72 C72 C71 125.4(5)
O32 C32 O31 125.5(5)
O102 C102 O10 125.5(5)
N1 Cu01 N7 152.55(17)
O31 Cu01 N10 168.86(16)
O10 Cu01 N4 169.72(16)
N10 Cu01 N7 80.8(2)
N4 Cu01 N1 81.5(2)
N4 Cu01 N7 82.1(2)
N10 Cu01 N1 82.4(2)
O31 Cu01 N4 83.7(2)
O10 Cu01 N10 84.21(19)
O10 Cu01 O31 87.8(2)
O31 Cu01 N7 93.7(2)
O10 Cu01 N1 95.3(2)

loop_
_geom_bond_atom_site_label_1
_geom_bond_atom_site_label_2
_geom_bond_distance
C2 N1 1.463(7)
C2 C3 1.504(8)
C3 N4 1.458(7)
C5 N4 1.478(7)
C5 C6 1.488(8)
C6 N7 1.457(7)
C8 N7 1.479(7)
C8 C9 1.510(8)
C9 N10 1.479(6)
C11 N10 1.474(7)
C11 C12 1.507(8)
C12 N1 1.459(8)
C21 C26 1.368(9)
C21 C22 1.383(9)
C21 S21 1.748(7)
C22 C23 1.356(9)
C23 C24 1.380(9)
C24 O23 1.348(8)
C24 C25 1.378(10)
C25 C26 1.360(10)
C27 O23 1.406(8)
C31 N4 1.483(7)
C31 C32 1.506(8)
C32 O32 1.213(7)
C32 O31 1.252(7)
C71 N7 1.448(7)
C71 C72 1.496(9)
C72 O72 1.192(7)
C72 O71 1.326(7)
C101 N10 1.467(7)
C101 C102 1.523(7)
C102 O102 1.216(6)
C102 O10 1.253(7)
C111 C112 1.361(11)
C111 N1 1.487(8)
C112 N21 1.474(9)
N1 Cu01 2.294(6)
N4 Cu01 2.085(5)
N7 Cu01 2.306(6)
N10 Cu01 2.090(5)
N21 S21 1.600(6)
N21 H21 0.88(2)
O21 S21 1.402(6)
O22 S21 1.417(5)
O31 Cu01 1.950(4)
O71 H71 0.83(2)
O10 Cu01 1.942(4)

loop_
_geom_hbond_atom_site_label_D
_geom_hbond_atom_site_label_H
_geom_hbond_atom_site_label_A
_geom_hbond_distance_DH
_geom_hbond_distance_HA
_geom_hbond_distance_DA
_geom_hbond_angle_DHA
_geom_hbond_site_symmetry_A
N21 H21 O32 0.88(2) 1.92(2) 2.793(10) 169(5) 1_545
O71 H71 O102 0.83(2) 1.75(2) 2.568(8) 168(6) 1_565
